data_4034263
loop_
_publ_author_name
'Guranova, Natalia I.'
'Dar'in, Dmitry'
'Kantin, Grigory'
'Novikov, Alexander S.'
'Bakulina, Olga'
'Krasavin, Mikhail'

_publ_section_title
;
 Rh(II)-Catalyzed Spirocyclization of \a-Diazo Homophthalimides with
 Cyclic Ethers.
;
_journal_issue 7
_journal_name_full 'The Journal of organic chemistry'
_journal_page_first 4534
_journal_page_last 4542
_journal_paper_doi 10.1021/acs.joc.9b00245
_journal_volume 84
_journal_year 2019
_chemical_formula_moiety 'C21 H21 N O4'
_chemical_formula_sum 'C21 H21 N O4'
_chemical_formula_weight 351.39
_space_group_crystal_system monoclinic
_space_group_IT_number 14
_space_group_name_Hall '-P 2ybc'
_space_group_name_H-M_alt 'P 1 21/c 1'
_atom_sites_solution_hydrogens geom
_atom_sites_solution_primary dual
_audit_creation_date 2018-10-30
_audit_creation_method
;
Olex2 1.2
(compiled 2018.05.29 svn.r3508 for OlexSys, GUI svn.r5506)
;
_audit_update_record
;
2018-11-12 deposited with the CCDC.
2018-11-12 downloaded from the CCDC.
;
_cell_angle_alpha 90
_cell_angle_beta 93.784(2)
_cell_angle_gamma 90
_cell_formula_units_Z 4
_cell_length_a 9.0927(2)
_cell_length_b 18.9606(7)
_cell_length_c 10.0748(2)
_cell_measurement_reflns_used 5830
_cell_measurement_temperature 113(2)
_cell_measurement_theta_max 71.6920
_cell_measurement_theta_min 4.6610
_cell_volume 1733.14(8)
_computing_cell_refinement 'CrysAlisPro 1.171.39.46e (Rigaku OD, 2018)'
_computing_data_collection 'CrysAlisPro 1.171.39.46e (Rigaku OD, 2018)'
_computing_data_reduction 'CrysAlisPro 1.171.39.46e (Rigaku OD, 2018)'
_computing_molecular_graphics 'Olex2 (Dolomanov et al., 2009)'
_computing_publication_material 'Olex2 (Dolomanov et al., 2009)'
_computing_structure_refinement 'ShelXL (Sheldrick, 2015)'
_computing_structure_solution 'ShelXT (Sheldrick, 2015)'
_diffrn_ambient_environment N~2~
_diffrn_ambient_temperature 113(2)
_diffrn_detector 'CCD plate'
_diffrn_detector_area_resol_mean 28.5714
_diffrn_detector_type HyPix3000
_diffrn_measured_fraction_theta_full 0.999
_diffrn_measured_fraction_theta_max 0.994
_diffrn_measurement_details
;
List of Runs (angles in degrees, time in seconds):

  # Type    Start    End  Width  t~exp~   \w     \q     \k     \f   Frames
#--------------------------------------------------------------------------
  1  \w    -47.00 -22.00   0.50    3.70    --  -38.95  -5.00 149.00   50
  2  \w   -108.00 -82.00   0.50    3.70    --  -38.95  -5.00 149.00   52
  3  \w    -28.00   1.00   0.50    3.70    --   38.95  -5.00 149.00   58
  4  \w     11.00  60.00   0.50    3.70    --   38.95  -5.00 149.00   98
  5  \w     26.00  52.00   0.50   14.81    --  104.29  -5.00 149.00   52
  6  \w     82.00 151.00   0.50   14.81    --  104.29   5.00 -34.00  138
  7  \w    -77.00 -51.00   0.50    3.70    --  -38.95 104.00-180.00   52
  8  \w   -103.00 -58.00   0.50    3.70    --  -38.95 -65.00  30.00   90
  9  \w    -94.00 -59.00   0.50    3.70    --  -38.95 138.00 -60.00   70
 10  \w    -52.00 -27.00   0.50    3.70    --  -38.95 138.00 -60.00   50
 11  \w    -52.00 -23.00   0.50    3.70    --  -38.95 -65.00  30.00   58
 12  \w      4.00  37.00   0.50    3.70    --  -38.95   5.00 -34.00   66
 13  \w    -25.00  14.00   0.50    3.70    --  -38.95 104.00-180.00   78
 14  \w    -58.00  22.00   0.50    3.70    --  -38.95  77.00 -30.00  160
 15  \w    -50.00  21.00   0.50    3.70    --  -38.95  32.00 -30.00  142
 16  \w     14.00  54.00   0.50    3.70    --   38.95 -54.00  30.00   80
 17  \w     26.00  70.00   0.50    3.70    --   38.95 -89.00-180.00   88
 18  \w    -31.00  19.00   0.50    3.70    --   38.95 -89.00-180.00  100
 19  \w     67.00 115.00   0.50    3.70    --   38.95   5.00 -34.00   96
 20  \w     37.00  88.00   0.50   14.81    --  104.29 -86.00   0.00  102
 21  \w     88.00 114.00   0.50   14.81    --  104.29-133.00-150.00   52
 22  \w     35.00  93.00   0.50   14.81    --  104.29 -30.00-150.00  116
 23  \w    103.00 154.00   0.50   14.81    --  104.29  37.00 -30.00  102
 24  \w     42.00  68.00   0.50   14.81    --  104.29-133.00-150.00   52
 25  \w     36.00 101.00   0.50   14.81    --  104.29 -93.00-150.00  130
 26  \w     43.00 125.00   0.50   14.81    --  104.29 -69.00-150.00  164
 27  \w     68.00 115.00   0.50   14.81    --  104.29-133.00  30.00   94
 28  \w    124.00 157.00   0.50   14.81    --  104.29  22.00  60.00   66
 29  \w     35.00 115.00   0.50   14.81    --  104.29 -30.00 -60.00  160
 30  \w     92.00 120.00   0.50   14.81    --  104.29  22.00  60.00   56
 31  \w     44.00  70.00   0.50   14.81    --  104.29-133.00 120.00   52
 32  \w     97.00 123.00   0.50   14.81    --  104.29-133.00 120.00   52
 33  \w    102.00 127.00   0.50   14.81    --  104.29 -86.00   0.00   50
 34  \w    102.00 150.00   0.50   14.81    --  104.29  30.00   0.00   96
 35  \w     41.00 122.00   0.50   14.81    --  104.29 -45.00-150.00  162
 36  \w     73.00  98.00   0.50   14.81    --  104.29  -5.00 149.00   50
 37  \w    -48.00 -14.00   0.50    3.70    --  -38.95 -77.00 -60.00   68
 38  \w    -54.00 -17.00   0.50    3.70    --  -38.95 -65.00  90.00   74
 39  \w    -47.00 -12.00   0.50    3.70    --  -38.95 -77.00   0.00   70
 40  \w    -39.00 -12.00   0.50    3.70    --  -38.95 -77.00  60.00   54
 41  \w    -78.00 -53.00   0.50    3.70    --  -38.95 -54.00 120.00   50
 42  \w    -46.00 -16.00   0.50    3.70    --  -38.95 -65.00  60.00   60
 43  \w    -40.00 -14.00   0.50    3.70    --  -38.95 -77.00  30.00   52
 44  \w     20.00  46.00   0.50    3.70    --   38.95  21.00  90.00   52
 45  \w     18.00  78.00   0.50    3.70    --   38.95  77.00  90.00  120
 46  \w     13.00  39.00   0.50    3.70    --   38.95  77.00 120.00   52
 47  \w     13.00  39.00   0.50    3.70    --   38.95  78.00 132.66   52
 48  \w     53.00  79.00   0.50    3.70    --   38.95  77.00 120.00   52
 49  \w     18.00  44.00   0.50    3.70    --   38.95 -65.00  30.00   52
 50  \w     17.00  43.00   0.50    3.70    --   38.95  77.00  30.00   52
 51  \w     11.00  36.00   0.50    3.70    --   38.95  82.00  76.76   50
 52  \w     13.00  39.00   0.50    3.70    --   38.95  77.00  60.00   52
 53  \w     47.00  73.00   0.50    3.70    --   38.95  65.00  60.00   52
 54  \w    -17.00   9.00   0.50    3.70    --   38.95 -65.00  30.00   52
 55  \w     16.00  41.00   0.50    3.70    --   38.95  65.00  60.00   50
 56  \w     25.00  50.00   0.50    3.70    --   38.95  65.00-180.00   50
 57  \w     14.00  56.00   0.50    3.70    --   38.95  77.00-180.00   84
 58  \w     33.00  69.00   0.50    3.70    --   38.95  21.00  30.00   72
 59  \w     20.00  46.00   0.50    3.70    --   38.95  54.00 -90.00   52
 60  \w     78.00 104.00   0.50   14.81    --  104.29  75.00 128.14   52
 61  \w     80.00 106.00   0.50   14.81    --  104.29  69.00 120.00   52
 62  \w     78.00 104.00   0.50   14.81    --  104.29  77.00  90.00   52
 63  \w     81.00 109.00   0.50   14.81    --  104.29  69.00  60.00   56
 64  \w     80.00 114.00   0.50   14.81    --  104.29  69.00   0.00   68
 65  \w    132.00 157.00   0.50   14.81    --  104.29  69.00   0.00   50
 66  \w     80.00 105.00   0.50   14.81    --  104.29  70.00 135.71   50
 67  \w     80.00 123.00   0.50   14.81    --  104.29  69.00  90.00   86
 68  \w    132.00 157.00   0.50   14.81    --  104.29  69.00  30.00   50
 69  \w     83.00 117.00   0.50   14.81    --  104.29  61.00 120.00   68
 70  \w     79.00 112.00   0.50   14.81    --  104.29  77.00  30.00   66
 71  \w    132.00 157.00   0.50   14.81    --  104.29  74.00  15.26   50
 72  \w     80.00 105.00   0.50   14.81    --  104.29  69.00  30.00   50
 73  \w     79.00 119.00   0.50   14.81    --  104.29  74.00  15.26   80
 74  \w     80.00 105.00   0.50   14.81    --  104.29  69.00 -30.00   50
 75  \w     78.00 103.00   0.50   14.81    --  104.29  77.00 -30.00   50
 76  \w     80.00 105.00   0.50   14.81    --  104.29  77.00   0.00   50
 77  \w     84.00 109.00   0.50   14.81    --  104.29  53.00   0.00   50
 78  \w     84.00 110.00   0.50   14.81    --  104.29  53.00  60.00   52
 79  \w     86.00 111.00   0.50   14.81    --  104.29  53.00 120.00   50
 80  \w     85.00 111.00   0.50   14.81    --  104.29  61.00  30.00   52
 81  \w    116.00 142.00   0.50   14.81    --  104.29  61.00 150.00   52
 82  \w    120.00 146.00   0.50   14.81    --  104.29  93.00 -90.00   52
 83  \w     84.00 109.00   0.50   14.81    --  104.29  53.00  30.00   50
 84  \w     78.00 104.00   0.50   14.81    --  104.29  77.00 120.00   52
 85  \w    127.00 153.00   0.50   14.81    --  104.29  61.00   0.00   52
 86  \w     83.00 108.00   0.50   14.81    --  104.29  61.00   0.00   50
 87  \w    111.00 138.00   0.50   14.81    --  104.29  61.00  60.00   54
 88  \w    129.00 154.00   0.50   14.81    --  104.29  77.00 150.00   50
 89  \w     78.00 104.00   0.50   14.81    --  104.29  77.00 150.00   52
 90  \w     78.00 104.00   0.50   14.81    --  104.29  77.00  60.00   52
 91  \w    124.00 156.00   0.50   14.81    --  104.29  93.00 -30.00   64
 92  \w     82.00 108.00   0.50   14.81    --  104.29  61.00  90.00   52
 93  \w     82.00 108.00   0.50   14.81    --  104.29  61.00  60.00   52
 94  \w    131.00 157.00   0.50   14.81    --  104.29  61.00 120.00   52
 95  \w     86.00  98.50   0.50   14.81    --  104.29  53.00  90.00   25
;
_diffrn_measurement_device 'four-circle diffractometer'
_diffrn_measurement_device_type 'SuperNova, Single source at offset/far, HyPix3000'
_diffrn_measurement_method '\w scans'
_diffrn_measurement_specimen_support 'Mitegen 50um'
_diffrn_orient_matrix_type 'CrysAlisPro convention (1999,Acta A55,543-557)'
_diffrn_orient_matrix_UB_11 -0.1654501000
_diffrn_orient_matrix_UB_12 -0.0033546000
_diffrn_orient_matrix_UB_13 -0.0435576000
_diffrn_orient_matrix_UB_21 0.0378105000
_diffrn_orient_matrix_UB_22 -0.0052287000
_diffrn_orient_matrix_UB_23 -0.1464976000
_diffrn_orient_matrix_UB_31 0.0042610000
_diffrn_orient_matrix_UB_32 -0.0810259000
_diffrn_orient_matrix_UB_33 0.0112194000
_diffrn_radiation_collimation 0.3
_diffrn_radiation_monochromator mirror
_diffrn_radiation_probe x-ray
_diffrn_radiation_type CuK\a
_diffrn_radiation_wavelength 1.54184
_diffrn_reflns_av_R_equivalents 0.0438
_diffrn_reflns_av_unetI/netI 0.0298
_diffrn_reflns_Laue_measured_fraction_full 0.999
_diffrn_reflns_Laue_measured_fraction_max 0.994
_diffrn_reflns_limit_h_max 11
_diffrn_reflns_limit_h_min -11
_diffrn_reflns_limit_k_max 18
_diffrn_reflns_limit_k_min -23
_diffrn_reflns_limit_l_max 12
_diffrn_reflns_limit_l_min -12
_diffrn_reflns_number 17883
_diffrn_reflns_point_group_measured_fraction_full 0.999
_diffrn_reflns_point_group_measured_fraction_max 0.994
_diffrn_reflns_theta_full 67.684
_diffrn_reflns_theta_max 72.496
_diffrn_reflns_theta_min 4.664
_diffrn_source 'micro-focus sealed X-ray tube'
_diffrn_source_current 24.0
_diffrn_source_power 1.2
_diffrn_source_target Mo
_diffrn_source_type 'SuperNova (Cu) X-ray Source'
_diffrn_source_voltage 50.0
_exptl_absorpt_coefficient_mu 0.759
_exptl_absorpt_correction_T_max 1.00000
_exptl_absorpt_correction_T_min 0.69963
_exptl_absorpt_correction_type multi-scan
_exptl_absorpt_process_details
;
CrysAlisPro 1.171.39.46e (Rigaku Oxford Diffraction, 2018)
Empirical absorption correction using spherical harmonics,
 implemented in SCALE3 ABSPACK scaling algorithm.
;
_exptl_crystal_colour 'clear light colourless'
_exptl_crystal_colour_lustre clear
_exptl_crystal_colour_modifier light
_exptl_crystal_colour_primary colourless
_exptl_crystal_density_diffrn 1.347
_exptl_crystal_description plate
_exptl_crystal_F_000 744
_exptl_crystal_size_max 0.7
_exptl_crystal_size_mid 0.5
_exptl_crystal_size_min 0.4
_refine_diff_density_max 0.263
_refine_diff_density_min -0.258
_refine_diff_density_rms 0.048
_refine_ls_extinction_method none
_refine_ls_goodness_of_fit_ref 1.112
_refine_ls_hydrogen_treatment constr
_refine_ls_matrix_type full
_refine_ls_number_parameters 236
_refine_ls_number_reflns 3422
_refine_ls_number_restraints 0
_refine_ls_restrained_S_all 1.112
_refine_ls_R_factor_all 0.0611
_refine_ls_R_factor_gt 0.0538
_refine_ls_shift/su_max 0.000
_refine_ls_shift/su_mean 0.000
_refine_ls_structure_factor_coef Fsqd
_refine_ls_weighting_details 'w=1/[\s^2^(Fo^2^)+(0.0615P)^2^+0.9707P] where P=(Fo^2^+2Fc^2^)/3'
_refine_ls_weighting_scheme calc
_refine_ls_wR_factor_gt 0.1317
_refine_ls_wR_factor_ref 0.1362
_reflns_Friedel_coverage 0.000
_reflns_number_gt 3074
_reflns_number_total 3422
_reflns_threshold_expression 'I > 2\s(I)'
_cod_data_source_file jo9b00245_si_002.cif
_cod_data_source_block zra-882
_cod_database_code 4034263
_shelx_shelxl_version_number 2018/3
_chemical_oxdiff_formula 'C21 N O4'
_shelx_space_group_comment
;
The symmetry employed for this shelxl refinement is uniquely defined
by the following loop, which should always be used as a source of
symmetry information in preference to the above space-group names.
They are only intended as comments.
;
_reflns_odcompleteness_completeness 99.80
_reflns_odcompleteness_iscentric 1
_reflns_odcompleteness_theta 70.93
_olex2_refinement_description
;
1. Fixed Uiso
 At 1.2 times of:
  All C(H) groups, All C(H,H) groups
 At 1.5 times of:
  All C(H,H,H) groups
2.a Secondary CH2 refined with riding coordinates:
 C10(H10A,H10B), C14(H14A,H14B), C12(H12A,H12B), C11(H11A,H11B), C13(H13A,H13B)
2.b Aromatic/amide H refined with riding coordinates:
 C17(H17), C16(H16), C20(H20), C6(H6), C3(H3), C19(H19), C4(H4), C5(H5)
2.c Idealised Me refined as rotating group:
 C21(H21A,H21B,H21C)
;
_olex2_submission_special_instructions 'No special instructions were received'
_oxdiff_exptl_absorpt_empirical_details
;
Empirical correction (ABSPACK) includes:
- Absorption correction using spherical harmonics
- Frame scaling
;
_oxdiff_exptl_absorpt_empirical_full_max 1.802
_oxdiff_exptl_absorpt_empirical_full_min 0.636

loop_
_space_group_symop_operation_xyz
'x, y, z'
'-x, y+1/2, -z+1/2'
'-x, -y, -z'
'x, -y-1/2, z-1/2'

loop_
_atom_site_label
_atom_site_type_symbol
_atom_site_fract_x
_atom_site_fract_y
_atom_site_fract_z
_atom_site_U_iso_or_equiv
_atom_site_adp_type
_atom_site_occupancy
_atom_site_site_symmetry_order
_atom_site_calc_flag
_atom_site_refinement_flags_posn
O1 O 0.47676(15) 0.29351(7) 0.18418(12) 0.0278(3) Uani 1 1 d .
O3 O 0.42352(15) 0.42247(8) 0.65371(13) 0.0322(3) Uani 1 1 d .
O4 O 1.03771(15) 0.46672(8) 0.85244(13) 0.0343(3) Uani 1 1 d .
O2 O 0.71442(15) 0.33029(8) 0.34711(13) 0.0351(4) Uani 1 1 d .
N1 N 0.57370(17) 0.37829(9) 0.50208(15) 0.0265(4) Uani 1 1 d .
C1 C 0.4344(2) 0.38922(10) 0.55169(18) 0.0269(4) Uani 1 1 d .
C15 C 0.7008(2) 0.39925(10) 0.58722(18) 0.0265(4) Uani 1 1 d .
C7 C 0.3188(2) 0.33280(10) 0.34590(18) 0.0259(4) Uani 1 1 d .
C2 C 0.3074(2) 0.35620(10) 0.47630(18) 0.0269(4) Uani 1 1 d .
C8 C 0.4589(2) 0.34810(10) 0.27767(17) 0.0258(4) Uani 1 1 d .
C17 C 0.8903(2) 0.48462(11) 0.64432(18) 0.0289(4) Uani 1 1 d .
H17 H 0.940365 0.525725 0.624835 0.035 Uiso 1 1 calc R
C16 C 0.7748(2) 0.46039(11) 0.55892(18) 0.0281(4) Uani 1 1 d .
H16 H 0.747315 0.485607 0.482085 0.034 Uiso 1 1 calc R
C20 C 0.7430(2) 0.35981(11) 0.70004(18) 0.0285(4) Uani 1 1 d .
H20 H 0.694639 0.317983 0.717852 0.034 Uiso 1 1 calc R
C9 C 0.5941(2) 0.34871(10) 0.37743(18) 0.0270(4) Uani 1 1 d .
C10 C 0.4494(2) 0.42366(10) 0.21863(18) 0.0270(4) Uani 1 1 d .
H10A H 0.424233 0.456019 0.288171 0.032 Uiso 1 1 calc R
H10B H 0.546043 0.436859 0.191588 0.032 Uiso 1 1 calc R
C18 C 0.9300(2) 0.44668(11) 0.75903(18) 0.0281(4) Uani 1 1 d .
C6 C 0.1976(2) 0.30061(11) 0.27960(19) 0.0298(4) Uani 1 1 d .
H6 H 0.204343 0.283820 0.193485 0.036 Uiso 1 1 calc R
C3 C 0.1763(2) 0.34862(11) 0.53883(19) 0.0305(4) Uani 1 1 d .
H3 H 0.169803 0.364369 0.625669 0.037 Uiso 1 1 calc R
C19 C 0.8581(2) 0.38378(11) 0.78541(19) 0.0298(4) Uani 1 1 d .
H19 H 0.887516 0.357721 0.860742 0.036 Uiso 1 1 calc R
C14 C 0.5485(2) 0.30971(11) 0.06483(18) 0.0306(4) Uani 1 1 d .
H14A H 0.597845 0.267861 0.034734 0.037 Uiso 1 1 calc R
H14B H 0.622605 0.345739 0.084004 0.037 Uiso 1 1 calc R
C12 C 0.3969(2) 0.41270(11) -0.03343(19) 0.0321(4) Uani 1 1 d .
H12A H 0.322731 0.423742 -0.103995 0.039 Uiso 1 1 calc R
H12B H 0.482916 0.441376 -0.047225 0.039 Uiso 1 1 calc R
C4 C 0.0556(2) 0.31755(12) 0.4713(2) 0.0337(5) Uani 1 1 d .
H4 H -0.032640 0.312728 0.512127 0.040 Uiso 1 1 calc R
C11 C 0.3376(2) 0.43299(11) 0.09947(18) 0.0283(4) Uani 1 1 d .
H11A H 0.251443 0.404421 0.113444 0.034 Uiso 1 1 calc R
H11B H 0.306319 0.481905 0.095249 0.034 Uiso 1 1 calc R
C13 C 0.4390(2) 0.33554(11) -0.04475(18) 0.0326(4) Uani 1 1 d .
H13A H 0.350353 0.307147 -0.043886 0.039 Uiso 1 1 calc R
H13B H 0.480797 0.328192 -0.129804 0.039 Uiso 1 1 calc R
C5 C 0.0670(2) 0.29354(12) 0.3416(2) 0.0342(5) Uani 1 1 d .
H5 H -0.013921 0.272528 0.296282 0.041 Uiso 1 1 calc R
C21 C 1.1030(2) 0.53440(12) 0.8360(2) 0.0378(5) Uani 1 1 d .
H21A H 1.154798 0.534708 0.756044 0.057 Uiso 1 1 calc GR
H21B H 1.170703 0.544227 0.910895 0.057 Uiso 1 1 calc GR
H21C H 1.027280 0.569776 0.830115 0.057 Uiso 1 1 calc GR

loop_
_atom_site_aniso_label
_atom_site_aniso_U_11
_atom_site_aniso_U_22
_atom_site_aniso_U_33
_atom_site_aniso_U_23
_atom_site_aniso_U_13
_atom_site_aniso_U_12
O1 0.0361(7) 0.0251(7) 0.0218(6) -0.0024(5) -0.0014(5) -0.0009(6)
O3 0.0326(7) 0.0390(8) 0.0244(7) -0.0042(6) -0.0014(5) 0.0025(6)
O4 0.0332(7) 0.0378(9) 0.0301(7) 0.0005(6) -0.0118(6) -0.0040(6)
O2 0.0272(7) 0.0497(9) 0.0278(7) -0.0043(6) -0.0020(5) 0.0045(6)
N1 0.0262(8) 0.0308(9) 0.0219(7) -0.0011(6) -0.0040(6) 0.0009(6)
C1 0.0304(9) 0.0275(10) 0.0221(9) 0.0031(7) -0.0034(7) 0.0034(8)
C15 0.0267(9) 0.0295(10) 0.0228(9) -0.0020(7) -0.0033(7) 0.0020(7)
C7 0.0287(9) 0.0232(9) 0.0251(9) 0.0031(7) -0.0036(7) 0.0011(7)
C2 0.0284(9) 0.0267(10) 0.0247(9) 0.0031(7) -0.0039(7) 0.0034(8)
C8 0.0285(9) 0.0266(10) 0.0217(8) -0.0024(7) -0.0036(7) 0.0008(7)
C17 0.0271(9) 0.0308(11) 0.0284(9) -0.0002(8) -0.0008(7) -0.0002(8)
C16 0.0299(9) 0.0304(11) 0.0235(8) 0.0031(7) -0.0025(7) 0.0029(8)
C20 0.0308(9) 0.0294(10) 0.0248(9) -0.0005(7) -0.0019(7) -0.0003(8)
C9 0.0275(9) 0.0288(10) 0.0242(9) 0.0014(7) -0.0020(7) 0.0000(8)
C10 0.0292(9) 0.0283(10) 0.0232(9) -0.0015(7) -0.0008(7) -0.0008(8)
C18 0.0263(9) 0.0322(11) 0.0251(9) -0.0028(8) -0.0048(7) 0.0026(8)
C6 0.0337(10) 0.0281(10) 0.0266(9) 0.0016(8) -0.0062(7) -0.0008(8)
C3 0.0326(10) 0.0314(11) 0.0271(9) 0.0046(8) -0.0019(8) 0.0042(8)
C19 0.0338(10) 0.0303(11) 0.0242(9) 0.0008(8) -0.0056(7) 0.0032(8)
C14 0.0356(10) 0.0304(11) 0.0256(9) -0.0029(8) 0.0014(8) 0.0021(8)
C12 0.0383(10) 0.0327(11) 0.0245(9) 0.0020(8) -0.0038(8) 0.0000(8)
C4 0.0276(9) 0.0372(12) 0.0361(10) 0.0073(9) 0.0001(8) -0.0006(8)
C11 0.0306(9) 0.0284(10) 0.0252(9) 0.0029(8) -0.0039(7) 0.0015(8)
C13 0.0414(11) 0.0335(11) 0.0223(9) -0.0026(8) -0.0030(8) -0.0010(9)
C5 0.0314(10) 0.0331(11) 0.0367(11) 0.0042(9) -0.0080(8) -0.0030(8)
C21 0.0345(10) 0.0402(13) 0.0368(11) -0.0003(9) -0.0104(9) -0.0061(9)

loop_
_atom_type_symbol
_atom_type_description
_atom_type_scat_dispersion_real
_atom_type_scat_dispersion_imag
_atom_type_scat_source
C C 0.0181 0.0091 'International Tables Vol C Tables 4.2.6.8 and 6.1.1.4'
H H 0.0000 0.0000 'International Tables Vol C Tables 4.2.6.8 and 6.1.1.4'
N N 0.0311 0.0180 'International Tables Vol C Tables 4.2.6.8 and 6.1.1.4'
O O 0.0492 0.0322 'International Tables Vol C Tables 4.2.6.8 and 6.1.1.4'

loop_
_geom_angle_atom_site_label_1
_geom_angle_atom_site_label_2
_geom_angle_atom_site_label_3
_geom_angle
C8 O1 C14 118.56(15)
C18 O4 C21 117.04(15)
C1 N1 C15 116.79(15)
C9 N1 C1 123.62(15)
C9 N1 C15 119.60(15)
O3 C1 N1 120.16(17)
O3 C1 C2 123.33(17)
N1 C1 C2 116.47(16)
C16 C15 N1 119.29(16)
C16 C15 C20 120.50(17)
C20 C15 N1 120.14(17)
C2 C7 C8 118.85(16)
C6 C7 C2 119.03(18)
C6 C7 C8 121.96(17)
C7 C2 C1 120.91(17)
C3 C2 C1 118.32(17)
C3 C2 C7 120.77(18)
O1 C8 C7 107.36(15)
O1 C8 C9 108.61(15)
O1 C8 C10 115.21(14)
C7 C8 C9 111.41(15)
C7 C8 C10 108.86(15)
C9 C8 C10 105.44(15)
C18 C17 C16 119.19(19)
C15 C16 C17 120.56(17)
C19 C20 C15 119.10(19)
O2 C9 N1 121.28(17)
O2 C9 C8 122.13(17)
N1 C9 C8 116.30(15)
C11 C10 C8 115.14(15)
O4 C18 C17 124.33(18)
O4 C18 C19 115.49(16)
C17 C18 C19 120.18(17)
C5 C6 C7 120.10(18)
C4 C3 C2 119.75(18)
C20 C19 C18 120.42(18)
O1 C14 C13 111.41(16)
C13 C12 C11 114.49(16)
C3 C4 C5 119.60(19)
C12 C11 C10 113.81(16)
C14 C13 C12 114.38(16)
C6 C5 C4 120.72(19)

loop_
_geom_bond_atom_site_label_1
_geom_bond_atom_site_label_2
_geom_bond_distance
O1 C8 1.416(2)
O1 C14 1.439(2)
O3 C1 1.215(2)
O4 C18 1.367(2)
O4 C21 1.428(3)
O2 C9 1.207(2)
N1 C1 1.407(2)
N1 C15 1.448(2)
N1 C9 1.399(2)
C1 C2 1.479(3)
C15 C16 1.380(3)
C15 C20 1.393(3)
C7 C2 1.397(3)
C7 C8 1.515(3)
C7 C6 1.391(3)
C2 C3 1.392(3)
C8 C9 1.535(2)
C8 C10 1.551(3)
C17 C16 1.391(3)
C17 C18 1.388(3)
C20 C19 1.387(3)
C10 C11 1.531(2)
C18 C19 1.394(3)
C6 C5 1.384(3)
C3 C4 1.384(3)
C14 C13 1.518(3)
C12 C11 1.526(3)
C12 C13 1.519(3)
C4 C5 1.393(3)
